data_4335851
loop_
_publ_author_name
'Yoshiaki Shuku'
'Rie Suizu'
'Alex Domingo'
'Carmen J. Calzado'
'Vincent Robert'
'Kunio Awaga'

_publ_contact_author_address
;Research Centre for Material Science
Nagoya University
Furo-cho
Chikusa
Nagoya
Japan
464-8602
;
_publ_contact_author_email awaga@mbox.chem.nagoya-u.ac.jp
_publ_contact_author_fax (+81)52-789-2484
_publ_contact_author_name 'Professor Kunio Awaga'
_publ_contact_author_phone (+81)52-789-2487
_publ_section_title
;
 Multidimensional Network Structures and Versatile Magnetic Properties of
 Intermolecular Compounds of a Radical-Anion Ligand,
 [1,2,5]Thiadiazolo[3,4-f][1,10]phenanthroline 1,1-Dioxide
;
_journal_name_full 'Inorganic Chemistry'
_journal_page_first 9921
_journal_page_last 9930
_journal_paper_doi 10.1021/ic401078z
_journal_volume 52
_journal_year 2013
_chemical_formula_moiety 'C13 H8 N4 O4 S '
_chemical_formula_sum 'C13 H8 N4 O4 S'
_chemical_formula_weight 316.29
_space_group_IT_number 96
_symmetry_cell_setting tetragonal
_symmetry_Int_Tables_number 96
_symmetry_space_group_name_Hall 'P 4nw 2abw'
_symmetry_space_group_name_H-M 'P 43 21 2'
_cell_angle_alpha 90.0000
_cell_angle_beta 90.0000
_cell_angle_gamma 90.0000
_cell_formula_units_Z 4
_cell_length_a 9.5341(15)
_cell_length_b 9.5341(15)
_cell_length_c 14.075(2)
_cell_measurement_reflns_used 4325
_cell_measurement_temperature 173.1
_cell_measurement_theta_max 27.5
_cell_measurement_theta_min 3.4
_cell_volume 1279.4(3)
_computing_cell_refinement CrystalClear
_computing_data_collection CrystalClear
_computing_data_reduction CrystalStructure
_computing_publication_material 'CrystalStructure 3.8'
_computing_structure_refinement SHELXL
_computing_structure_solution SHELXS97
_diffrn_detector_area_resol_mean 7.31
_diffrn_measured_fraction_theta_full 0.993
_diffrn_measured_fraction_theta_max 0.993
_diffrn_measurement_device_type 'Rigaku Saturn'
_diffrn_measurement_method \w
_diffrn_radiation_type 'Mo K\a'
_diffrn_radiation_wavelength 0.71070
_diffrn_reflns_av_R_equivalents 0.074
_diffrn_reflns_limit_h_max 12
_diffrn_reflns_limit_h_min -12
_diffrn_reflns_limit_k_max 11
_diffrn_reflns_limit_k_min -12
_diffrn_reflns_limit_l_max 18
_diffrn_reflns_limit_l_min -14
_diffrn_reflns_number 10247
_diffrn_reflns_theta_full 27.48
_diffrn_reflns_theta_max 27.48
_exptl_absorpt_coefficient_mu 0.280
_exptl_absorpt_correction_T_max 0.972
_exptl_absorpt_correction_T_min 0.866
_exptl_absorpt_correction_type multi-scan
_exptl_absorpt_process_details 'Jacobson, R. (1998) Private communication'
_exptl_crystal_colour yellow
_exptl_crystal_density_diffrn 1.642
_exptl_crystal_description block
_exptl_crystal_F_000 648.00
_exptl_crystal_size_max 0.19
_exptl_crystal_size_mid 0.15
_exptl_crystal_size_min 0.10
_refine_diff_density_max 0.34
_refine_diff_density_min -0.33
_refine_ls_abs_structure_details 'Flack, H. D. (1983), Acta Cryst. A39, 876-881.  564 Friedel Pairs'
_refine_ls_abs_structure_Flack 0.08(10)
_refine_ls_extinction_method none
_refine_ls_goodness_of_fit_ref 1.116
_refine_ls_hydrogen_treatment refall
_refine_ls_number_parameters 111
_refine_ls_number_reflns 1466
_refine_ls_R_factor_gt 0.0353
_refine_ls_shift/su_max 0.0000
_refine_ls_structure_factor_coef Fsqd
_refine_ls_weighting_details 'w = 1/[\s^2^(Fo^2^)+(0.0526P)^2^+0.3804P] where P=(Fo^2^+2Fc^2^)/3'
_refine_ls_weighting_scheme calc
_refine_ls_wR_factor_ref 0.0956
_reflns_number_gt 1442
_reflns_number_total 1466
_reflns_threshold_expression F^2^>2.0\s(F^2^)
_cod_data_source_file ic401078z_si_002_07.cif
_cod_data_source_block '__tdapO2HCOOH'
_cod_original_cell_volume 1279.4(4)
_cod_original_formula_sum 'C13 H8 N4 O4 S '
_cod_database_code 4335851

loop_
_symmetry_equiv_pos_site_id
_symmetry_equiv_pos_as_xyz
1 +X,+Y,+Z
2 1/2-Y,1/2+X,3/4+Z
3 -X,-Y,1/2+Z
4 1/2+Y,1/2-X,1/4+Z
5 1/2-X,1/2+Y,3/4-Z
6 +Y,+X,-Z
7 1/2+X,1/2-Y,1/4-Z
8 -Y,-X,1/2-Z

loop_
_atom_site_label
_atom_site_type_symbol
_atom_site_fract_x
_atom_site_fract_y
_atom_site_fract_z
_atom_site_U_iso_or_equiv
_atom_site_adp_type
_atom_site_occupancy
_atom_site_symmetry_multiplicity
_atom_site_calc_flag
_atom_site_refinement_flags
S(1) S 0.63647(4) 0.36353(4) 0.2500 0.02199(17) Uani 1.00 2 d S
O(1) O 0.70044(14) 0.31870(15) 0.33632(11) 0.0327(3) Uani 1.00 1 d .
O(2) O 0.0335(3) 1.1031(4) 0.3106(2) 0.0334(7) Uani 0.50 1 d P
O(3) O -0.0373(3) 0.9403(3) 0.2056(2) 0.0283(6) Uani 0.50 1 d P
N(1) N 0.09969(16) 0.70392(18) 0.26742(12) 0.0269(3) Uani 1.00 1 d .
N(2) N 0.46098(14) 0.34915(15) 0.25920(11) 0.0213(3) Uani 1.00 1 d .
C(1) C 0.23226(17) 0.65845(17) 0.25800(12) 0.0193(3) Uani 1.00 1 d .
C(2) C 0.00015(19) 0.6081(2) 0.28206(15) 0.0291(4) Uani 1.00 1 d .
C(3) C 0.02443(19) 0.4650(2) 0.28705(15) 0.0279(4) Uani 1.00 1 d .
C(4) C 0.16080(18) 0.4170(2) 0.27766(12) 0.0226(3) Uani 1.00 1 d .
C(5) C 0.26689(15) 0.51639(18) 0.26330(12) 0.0179(3) Uani 1.00 1 d .
C(6) C 0.41329(16) 0.47562(16) 0.25600(13) 0.0168(3) Uani 1.00 1 d .
C(7) C -0.0526(2) 1.0526(2) 0.2500 0.0452(8) Uani 1.00 2 d S
H(1) H -0.0936 0.6400 0.2896 0.035 Uiso 1.00 1 c R
H(2) H -0.0508 0.4012 0.2967 0.033 Uiso 1.00 1 c R
H(3) H 0.1817 0.3197 0.2808 0.027 Uiso 1.00 1 c R

loop_
_atom_site_aniso_label
_atom_site_aniso_U_11
_atom_site_aniso_U_22
_atom_site_aniso_U_33
_atom_site_aniso_U_12
_atom_site_aniso_U_13
_atom_site_aniso_U_23
S(1) 0.01573(19) 0.01573(19) 0.0345(3) 0.0014(2) 0.00355(17) 0.00355(17)
O(1) 0.0223(6) 0.0304(7) 0.0456(8) 0.0028(5) -0.0031(6) 0.0143(6)
O(2) 0.0444(18) 0.0298(19) 0.0259(16) -0.0040(16) -0.0027(13) -0.0014(13)
O(3) 0.0299(17) 0.0251(14) 0.0297(16) 0.0060(13) -0.0056(14) -0.0059(10)
N(1) 0.0202(7) 0.0297(7) 0.0308(8) 0.0067(6) -0.0002(6) -0.0029(6)
N(2) 0.0158(6) 0.0178(6) 0.0304(7) -0.0012(5) 0.0015(5) 0.0019(6)
C(1) 0.0175(7) 0.0217(8) 0.0187(7) 0.0016(6) -0.0013(6) -0.0008(6)
C(2) 0.0156(8) 0.0387(11) 0.0331(10) 0.0036(7) 0.0010(7) -0.0050(8)
C(3) 0.0156(8) 0.0360(10) 0.0321(10) -0.0054(7) 0.0017(7) -0.0015(8)
C(4) 0.0186(8) 0.0239(8) 0.0254(8) -0.0033(6) 0.0012(6) 0.0013(7)
C(5) 0.0138(7) 0.0208(7) 0.0190(7) -0.0004(5) -0.0002(5) 0.0003(6)
C(6) 0.0160(7) 0.0155(6) 0.0190(8) -0.0013(6) 0.0004(6) 0.0007(6)
C(7) 0.0521(13) 0.0521(13) 0.0313(16) 0.0322(16) -0.0101(12) -0.0101(12)

loop_
_atom_type_symbol
_atom_type_description
_atom_type_scat_dispersion_real
_atom_type_scat_dispersion_imag
_atom_type_scat_source
C C 0.003 0.002
;
International Tables for Crystallography
(1992, Vol. C, Tables 4.2.6.8 and 6.1.1.4)
;
H H 0.000 0.000
;
International Tables for Crystallography
(1992, Vol. C, Table 6.1.1.4)
;
N N 0.006 0.003
;
International Tables for Crystallography
(1992, Vol. C, Tables 4.2.6.8 and 6.1.1.4)
;
O O 0.011 0.006
;
International Tables for Crystallography
(1992, Vol. C, Tables 4.2.6.8 and 6.1.1.4)
;
S S 0.125 0.123
;
International Tables for Crystallography
(1992, Vol. C, Tables 4.2.6.8 and 6.1.1.4)
;

loop_
_geom_angle_atom_site_label_1
_geom_angle_atom_site_label_2
_geom_angle_atom_site_label_3
_geom_angle
_geom_angle_publ_flag
_geom_angle_site_symmetry_1
_geom_angle_site_symmetry_3
O(1) S(1) O(1) 118.04(8) yes . 8_665
O(1) S(1) N(2) 109.59(7) yes . .
O(1) S(1) N(2) 109.19(7) yes . 8_665
O(1) S(1) N(2) 109.19(7) yes 8_665 .
O(1) S(1) N(2) 109.59(7) yes 8_665 8_665
N(2) S(1) N(2) 99.66(6) yes . 8_665
O(3) O(2) C(7) 71.3(4) yes 8_665 .
O(2) O(3) C(7) 76.0(4) yes 8_665 .
C(1) N(1) C(2) 117.65(16) yes . .
S(1) N(2) C(6) 105.76(11) yes . .
N(1) C(1) C(1) 116.56(14) yes . 8_665
N(1) C(1) C(5) 122.04(15) yes . .
C(1) C(1) C(5) 121.39(14) yes 8_665 .
N(1) C(2) C(3) 124.30(17) yes . .
C(2) C(3) C(4) 118.53(17) yes . .
C(3) C(4) C(5) 117.90(17) yes . .
C(1) C(5) C(4) 119.56(14) yes . .
C(1) C(5) C(6) 118.89(14) yes . .
C(4) C(5) C(6) 121.53(15) yes . .
N(2) C(6) C(5) 125.92(14) yes . .
N(2) C(6) C(6) 114.41(13) yes . 8_665
C(5) C(6) C(6) 119.68(13) yes . 8_665
O(2) C(7) O(2) 158.3(2) yes . 8_665
O(2) C(7) O(3) 125.6(2) yes . .
O(2) C(7) O(3) 32.7(2) yes . 8_665
O(2) C(7) O(3) 32.7(2) yes 8_665 .
O(2) C(7) O(3) 125.6(2) yes 8_665 8_665
O(3) C(7) O(3) 92.9(2) yes . 8_665
N(1) C(2) H(1) 117.8 no . .
C(3) C(2) H(1) 117.8 no . .
C(2) C(3) H(2) 120.7 no . .
C(4) C(3) H(2) 120.7 no . .
C(3) C(4) H(3) 121.0 no . .
C(5) C(4) H(3) 121.0 no . .

loop_
_geom_bond_atom_site_label_1
_geom_bond_atom_site_label_2
_geom_bond_distance
_geom_bond_publ_flag
_geom_bond_site_symmetry_2
S(1) O(1) 1.4250(15) yes .
S(1) O(1) 1.4250(15) yes 8_665
S(1) N(2) 1.6837(13) yes .
S(1) N(2) 1.6837(14) yes 8_665
O(2) O(3) 0.713(4) yes 8_665
O(2) C(7) 1.278(3) yes .
O(3) C(7) 1.248(3) yes .
N(1) C(1) 1.343(2) yes .
N(1) C(2) 1.333(2) yes .
N(2) C(6) 1.289(2) yes .
C(1) C(1) 1.491(2) yes 8_665
C(1) C(5) 1.396(2) yes .
C(2) C(3) 1.386(2) yes .
C(3) C(4) 1.385(2) yes .
C(4) C(5) 1.401(2) yes .
C(5) C(6) 1.453(2) yes .
C(6) C(6) 1.507(2) yes 8_665
C(2) H(1) 0.950 no .
C(3) H(2) 0.950 no .
C(4) H(3) 0.950 no .

loop_
_geom_contact_atom_site_label_1
_geom_contact_atom_site_label_2
_geom_contact_distance
_geom_contact_site_symmetry_1
_geom_contact_site_symmetry_2
O(1) O(2) 3.579(3) . 4_455
O(1) O(3) 3.512(3) . 5_545
O(1) C(2) 3.335(2) . 5_545
O(1) C(3) 3.459(2) . 1_655
O(1) C(4) 3.399(2) . 4_555
O(1) C(7) 3.502(2) . 4_455
O(2) O(1) 3.579(3) . 2_554
O(2) N(1) 3.348(4) . 8_665
O(2) N(2) 3.358(3) . 4_465
O(2) N(2) 3.506(3) . 5_555
O(2) C(1) 3.406(3) . 4_465
O(2) C(1) 3.432(3) . 5_555
O(2) C(3) 3.468(4) . 1_565
O(2) C(4) 3.262(4) . 1_565
O(2) C(5) 3.115(3) . 4_465
O(2) C(5) 3.232(3) . 5_555
O(2) C(6) 2.809(3) . 4_465
O(2) C(6) 2.897(3) . 5_555
O(3) O(1) 3.512(3) . 5_555
O(3) N(1) 2.746(3) . .
O(3) N(1) 3.224(4) . 8_665
O(3) N(2) 3.302(3) . 2_554
O(3) C(2) 3.364(3) . .
O(3) C(5) 3.178(3) . 2_554
O(3) C(6) 2.882(3) . 2_554
O(3) C(6) 3.121(3) . 7_465
N(1) O(2) 3.348(4) . 8_665
N(1) O(3) 2.746(3) . .
N(1) O(3) 3.224(3) . 8_665
N(1) N(2) 3.484(2) . 5_555
N(1) C(4) 3.403(2) . 2_554
N(2) O(2) 3.358(3) . 2_654
N(2) O(2) 3.506(3) . 5_545
N(2) O(3) 3.302(3) . 4_455
N(2) N(1) 3.484(2) . 5_545
N(2) C(2) 3.444(2) . 8_655
C(1) O(2) 3.406(3) . 2_654
C(1) O(2) 3.432(3) . 5_545
C(1) C(4) 3.540(2) . 2_554
C(2) O(1) 3.335(2) . 5_555
C(2) O(3) 3.364(3) . .
C(2) N(2) 3.444(2) . 8_565
C(2) C(3) 3.555(2) . 2_554
C(3) O(1) 3.459(2) . 1_455
C(3) O(2) 3.468(4) . 1_545
C(3) C(2) 3.555(2) . 4_455
C(3) C(3) 3.565(2) . 2_554
C(3) C(3) 3.565(2) . 4_455
C(4) O(1) 3.399(2) . 2_544
C(4) O(2) 3.262(4) . 1_545
C(4) N(1) 3.403(2) . 4_455
C(4) C(1) 3.540(2) . 4_455
C(5) O(2) 3.115(3) . 2_654
C(5) O(2) 3.232(3) . 5_545
C(5) O(3) 3.178(3) . 4_455
C(6) O(2) 2.809(3) . 2_654
C(6) O(2) 2.897(3) . 5_545
C(6) O(3) 2.882(3) . 4_455
C(6) O(3) 3.121(3) . 7_565
C(7) O(1) 3.502(2) . 2_554
C(7) O(1) 3.502(2) . 5_555
S(1) H(2) 3.074 . 1_655
S(1) H(2) 3.074 . 8_655
O(1) H(1) 2.644 . 5_545
O(1) H(2) 2.560 . 1_655
O(1) H(2) 3.312 . 8_655
O(1) H(3) 2.965 . 4_555
O(2) H(1) 3.418 . 8_665
O(2) H(2) 2.961 . 1_565
O(2) H(3) 2.537 . 1_565
O(3) H(1) 3.143 . .
O(3) H(3) 2.939 . 8_565
N(1) H(3) 3.424 . 2_554
N(2) H(1) 2.708 . 8_655
N(2) H(2) 3.230 . 8_655
C(1) H(3) 3.243 . 2_554
C(1) H(3) 3.445 . 5_555
C(3) H(2) 3.460 . 2_554
C(4) H(2) 3.318 . 2_554
C(5) H(2) 3.503 . 2_554
C(7) H(2) 3.388 . 1_565
C(7) H(2) 3.388 . 8_565
C(7) H(3) 3.415 . 1_565
C(7) H(3) 3.415 . 8_565
H(1) O(1) 2.644 . 5_555
H(1) O(2) 3.418 . 8_665
H(1) O(3) 3.143 . .
H(1) N(2) 2.708 . 8_565
H(1) H(3) 2.918 . 8_565
H(2) S(1) 3.074 . 1_455
H(2) O(1) 2.560 . 1_455
H(2) O(1) 3.312 . 8_565
H(2) O(2) 2.961 . 1_545
H(2) N(2) 3.230 . 8_565
H(2) C(3) 3.460 . 4_455
H(2) C(4) 3.318 . 4_455
H(2) C(5) 3.503 . 4_455
H(2) C(7) 3.388 . 1_545
H(3) O(1) 2.965 . 2_544
H(3) O(2) 2.537 . 1_545
H(3) O(3) 2.939 . 8_655
H(3) N(1) 3.424 . 4_455
H(3) C(1) 3.243 . 4_455
H(3) C(1) 3.445 . 5_545
H(3) C(7) 3.415 . 1_545
H(3) H(1) 2.918 . 8_655
O(3) N(1) 2.746(3) . .
O(2) N(1) 3.905(4) . .
O(3) N(1) 3.224(4) . 8_665
N(1) O(2) 3.348(4) 8_665 .

loop_
_geom_torsion_atom_site_label_1
_geom_torsion_atom_site_label_2
_geom_torsion_atom_site_label_3
_geom_torsion_atom_site_label_4
_geom_torsion
_geom_torsion_site_symmetry_1
_geom_torsion_site_symmetry_3
_geom_torsion_site_symmetry_4
O(1) S(1) N(2) C(6) 114.09(13) . . .
O(1) S(1) N(2) C(6) -115.19(13) . 8_665 8_665
O(1) S(1) N(2) C(6) -115.19(13) 8_665 . .
O(1) S(1) N(2) C(6) 114.09(13) 8_665 8_665 8_665
N(2) S(1) N(2) C(6) -0.40(13) . 8_665 8_665
N(2) S(1) N(2) C(6) -0.40(13) 8_665 . .
O(3) O(2) C(7) O(2) -1.1(8) 8_665 . 8_665
O(3) O(2) C(7) O(3) -1.9(5) 8_665 . .
O(2) O(3) C(7) O(2) 179.5(3) 8_665 . .
O(2) O(3) C(7) O(3) 178.5(4) 8_665 . 8_665
C(1) N(1) C(2) C(3) -0.8(3) . . .
C(2) N(1) C(1) C(5) -0.1(2) . . .
C(2) N(1) C(1) C(1) -179.81(16) . . 8_665
S(1) N(2) C(6) C(5) -178.68(15) . . .
S(1) N(2) C(6) C(6) 1.00(18) . . 8_665
N(1) C(1) C(1) N(1) -4.0(2) . 8_665 8_665
N(1) C(1) C(1) C(5) 176.26(16) . 8_665 8_665
N(1) C(1) C(5) C(4) 0.8(2) . . .
N(1) C(1) C(5) C(6) -177.70(16) . . .
C(1) C(1) C(5) C(4) -179.49(15) 8_665 . .
C(1) C(1) C(5) C(6) 2.0(2) 8_665 . .
C(5) C(1) C(1) N(1) 176.26(16) . 8_665 8_665
C(5) C(1) C(1) C(5) -3.4(2) . 8_665 8_665
N(1) C(2) C(3) C(4) 0.9(3) . . .
C(2) C(3) C(4) C(5) -0.2(2) . . .
C(3) C(4) C(5) C(1) -0.6(2) . . .
C(3) C(4) C(5) C(6) 177.85(17) . . .
C(1) C(5) C(6) N(2) -179.67(17) . . .
C(1) C(5) C(6) C(6) 0.7(2) . . 8_665
C(4) C(5) C(6) N(2) 1.8(2) . . .
C(4) C(5) C(6) C(6) -177.85(16) . . 8_665
N(2) C(6) C(6) N(2) -1.4(2) . 8_665 8_665
N(2) C(6) C(6) C(5) 178.27(16) . 8_665 8_665
C(5) C(6) C(6) N(2) 178.27(16) . 8_665 8_665
C(5) C(6) C(6) C(5) -2.0(2) . 8_665 8_665
